data_7019692
loop_
_publ_author_name
'Zhang, Chun-Jing'
'Pang, Hai-Jun'
'Tang, Qun'
'Chen, Ya-Guang'

_publ_section_title
;
 A feasible route to approach 3D POM-based hybrids: utilizing substituted
 or reduced Keggin anions with high charge density.
;
_journal_issue 31
_journal_name_full 'Dalton transactions (Cambridge, England : 2003)'
_journal_page_first 9365
_journal_page_last 9372
_journal_paper_doi 10.1039/c2dt30152k
_journal_volume 41
_journal_year 2012
_chemical_formula_sum 'C28 H40 Ag5 Mo12 N24 O40 P'
_chemical_formula_weight 3074.44
_chemical_name_systematic
;
?
;
_space_group_IT_number 14
_symmetry_cell_setting monoclinic
_symmetry_space_group_name_Hall '-P 2ybc'
_symmetry_space_group_name_H-M 'P 1 21/c 1'
_atom_sites_solution_hydrogens geom
_atom_sites_solution_primary direct
_atom_sites_solution_secondary difmap
_audit_creation_method SHELXL-97
_cell_angle_alpha 90.00
_cell_angle_beta 91.941(5)
_cell_angle_gamma 90.00
_cell_formula_units_Z 2
_cell_length_a 13.056(1)
_cell_length_b 22.964(1)
_cell_length_c 11.808(1)
_cell_measurement_reflns_used 3855
_cell_measurement_temperature 293(2)
_cell_measurement_theta_max 29.19
_cell_measurement_theta_min 2.96
_cell_volume 3538.2(4)
_computing_cell_refinement 'Bruker SMART'
_computing_data_collection 'Bruker SMART'
_computing_data_reduction 'Bruker SAINT'
_computing_molecular_graphics 'Bruker SHELXTL'
_computing_publication_material 'Bruker SHELXTL'
_computing_structure_refinement 'SHELXL-97 (Sheldrick, 1997)'
_computing_structure_solution 'SHELXS-97 (Sheldrick, 1990)'
_diffrn_ambient_temperature 293(2)
_diffrn_measured_fraction_theta_full 0.991
_diffrn_measured_fraction_theta_max 0.991
_diffrn_measurement_device_type 'CCD area detector'
_diffrn_measurement_method 'phi and omega scans'
_diffrn_radiation_monochromator graphite
_diffrn_radiation_source 'fine-focus sealed tube'
_diffrn_radiation_type MoK\\a
_diffrn_radiation_wavelength 0.71069
_diffrn_reflns_av_R_equivalents 0.0390
_diffrn_reflns_av_sigmaI/netI 0.1110
_diffrn_reflns_limit_h_max 15
_diffrn_reflns_limit_h_min -15
_diffrn_reflns_limit_k_max 27
_diffrn_reflns_limit_k_min -20
_diffrn_reflns_limit_l_max 14
_diffrn_reflns_limit_l_min -9
_diffrn_reflns_number 12672
_diffrn_reflns_theta_full 25.00
_diffrn_reflns_theta_max 25.00
_diffrn_reflns_theta_min 2.96
_diffrn_standards_decay_% none
_diffrn_standards_interval_count 150
_diffrn_standards_number 2
_exptl_absorpt_coefficient_mu 3.523
_exptl_absorpt_correction_T_max 0.461
_exptl_absorpt_correction_T_min 0.388
_exptl_absorpt_correction_type multi-scan
_exptl_absorpt_process_details 'SADABS (Sheldrick, 1996)'
_exptl_crystal_colour black
_exptl_crystal_density_diffrn 2.886
_exptl_crystal_density_method 'not measured'
_exptl_crystal_description block
_exptl_crystal_F_000 2900.0
_exptl_crystal_size_max 0.28
_exptl_crystal_size_mid 0.27
_exptl_crystal_size_min 0.22
_refine_diff_density_max 3.127
_refine_diff_density_min -1.679
_refine_diff_density_rms 0.156
_refine_ls_extinction_method none
_refine_ls_goodness_of_fit_ref 1.081
_refine_ls_hydrogen_treatment constr
_refine_ls_matrix_type full
_refine_ls_number_parameters 509
_refine_ls_number_reflns 6237
_refine_ls_number_restraints 118
_refine_ls_restrained_S_all 1.699
_refine_ls_R_factor_all 0.0821
_refine_ls_R_factor_gt 0.0421
_refine_ls_shift/su_max 0.001
_refine_ls_shift/su_mean 0.000
_refine_ls_structure_factor_coef Fsqd
_refine_ls_weighting_details 'calc w=1/[\\s^2^(Fo^2^)+(0.0000P)^2^+0.0000P] where P=(Fo^2^+2Fc^2^)/3'
_refine_ls_weighting_scheme calc
_refine_ls_wR_factor_gt 0.0579
_refine_ls_wR_factor_ref 0.0600
_reflns_number_gt 3480
_reflns_number_total 6237
_reflns_threshold_expression >2sigma(I)
_cod_data_source_file c2dt30152k.txt
_cod_data_source_block v
_cod_depositor_comments
;
The following automatic conversions were performed:

'_symmetry_cell_setting' value 'Monoclinic' changed to 'monoclinic'
according to /home/saulius/struct/CIF-dictionaries/cif_core.dic
dictionary named 'cif_core.dic' version 2.4.1 from 2010-06-29.

Automatic conversion script
Id: cif_fix_values 1891 2012-01-12 08:04:46Z andrius 
;
_cod_original_cell_volume 3538(4)
_cod_original_sg_symbol_H-M 'P2(1)/c '
_cod_database_code 7019692

loop_
_symmetry_equiv_pos_as_xyz
'x, y, z'
'-x, y+1/2, -z+1/2'
'-x, -y, -z'
'x, -y-1/2, z-1/2'

loop_
_atom_site_label
_atom_site_type_symbol
_atom_site_fract_x
_atom_site_fract_y
_atom_site_fract_z
_atom_site_U_iso_or_equiv
_atom_site_adp_type
_atom_site_occupancy
_atom_site_symmetry_multiplicity
_atom_site_calc_flag
_atom_site_refinement_flags
Mo1 Mo 0.98275(10) 0.64377(6) -0.11563(11) 0.0308(4) Uani 1 1 d .
Mo2 Mo 0.89145(9) 0.61559(5) 0.15975(11) 0.0289(4) Uani 1 1 d .
Mo3 Mo 0.91386(9) 0.47117(6) 0.27637(11) 0.0311(4) Uani 1 1 d .
Mo4 Mo 0.75700(9) 0.55899(6) -0.08353(11) 0.0313(4) Uani 1 1 d .
Mo5 Mo 0.77378(9) 0.41630(6) 0.03565(12) 0.0311(4) Uani 1 1 d .
Mo6 Mo 0.86395(10) 0.44171(6) -0.24020(11) 0.0314(4) Uani 1 1 d .
P1 P 1.0000 0.5000 0.0000 0.0144(12) Uani 1 2 d S
Ag1 Ag 0.5000 1.0000 -0.5000 0.0823(7) Uani 1 2 d SU
Ag2 Ag 1.11678(9) 0.79892(6) -0.10987(10) 0.0469(4) Uani 1 1 d .
Ag3 Ag 0.75966(10) 0.78860(6) 0.22693(11) 0.0517(4) Uani 1 1 d .
N1 N 0.5213(11) 0.9710(7) -0.3308(12) 0.068(5) Uani 1 1 d U
N2 N 0.5837(12) 0.9571(8) -0.1662(14) 0.084(5) Uani 1 1 d U
N3 N 0.4871(13) 0.9428(8) -0.1550(15) 0.094(6) Uani 1 1 d U
N5 N 0.8582(9) 0.8755(5) 0.0522(10) 0.032(3) Uani 1 1 d .
N6 N 0.9927(10) 0.8288(6) -0.0063(10) 0.042(4) Uani 1 1 d .
N7 N 0.8502(9) 0.8208(5) 0.0948(10) 0.036(3) Uani 1 1 d .
N8 N 1.2108(9) 0.7687(6) 0.0695(11) 0.039(4) Uani 1 1 d .
N12 N 1.2637(8) 0.8053(5) 0.1426(11) 0.030(3) Uani 1 1 d .
C1 C 0.7777(11) 0.9203(7) 0.0633(13) 0.050(5) Uani 1 1 d DU
H1A H 0.8082 0.9588 0.0629 0.061 Uiso 1 1 calc R
H1B H 0.7435 0.9152 0.1342 0.061 Uiso 1 1 calc R
C2 C 0.7003(12) 0.9140(9) -0.0366(15) 0.072(6) Uani 1 1 d DU
H2A H 0.7363 0.9026 -0.1036 0.087 Uiso 1 1 calc R
H2B H 0.6519 0.8834 -0.0198 0.087 Uiso 1 1 calc R
C3 C 0.4543(16) 0.9496(10) -0.256(2) 0.101(8) Uani 1 1 d U
H3A H 0.3872 0.9403 -0.2786 0.121 Uiso 1 1 calc R
C4 C 0.6452(16) 0.9670(9) -0.0599(18) 0.088(6) Uani 1 1 d U
H4A H 0.6924 0.9991 -0.0692 0.105 Uiso 1 1 calc R
H4B H 0.6007 0.9762 0.0019 0.105 Uiso 1 1 calc R
C5 C 0.9424(12) 0.8801(8) -0.0074(12) 0.043(5) Uani 1 1 d .
H5A H 0.9635 0.9137 -0.0442 0.051 Uiso 1 1 calc R
C6 C 0.6008(15) 0.9737(9) -0.2676(18) 0.076(6) Uani 1 1 d U
H6A H 0.6643 0.9861 -0.2915 0.091 Uiso 1 1 calc R
C9 C 0.9309(12) 0.7956(7) 0.0572(13) 0.047(5) Uani 1 1 d .
H9A H 0.9457 0.7567 0.0730 0.057 Uiso 1 1 calc R
C10 C 1.1724(11) 0.7319(7) 0.1376(14) 0.035(4) Uani 1 1 d .
H10A H 1.1316 0.7010 0.1120 0.042 Uiso 1 1 calc R
C12 C 1.2532(11) 0.7872(8) 0.2451(14) 0.043(5) Uani 1 1 d .
H12A H 1.2832 0.8050 0.3088 0.051 Uiso 1 1 calc R
C13 C 1.3224(10) 0.8547(6) 0.1008(13) 0.040(4) Uani 1 1 d .
H13A H 1.3288 0.8840 0.1598 0.048 Uiso 1 1 calc R
H13B H 1.2856 0.8719 0.0365 0.048 Uiso 1 1 calc R
C14 C 1.4295(12) 0.8366(7) 0.0651(15) 0.052(5) Uani 1 1 d .
H14A H 1.4668 0.8709 0.0419 0.063 Uiso 1 1 calc R
H14B H 1.4666 0.8196 0.1296 0.063 Uiso 1 1 calc R
O1 O 0.9888(12) 0.5266(7) 0.1199(15) 0.021(4) Uani 0.50 1 d P
O2 O 0.8424(7) 0.6710(4) 0.2310(8) 0.047(3) Uani 1 1 d U
O3 O 0.6685(7) 0.3772(4) 0.0534(8) 0.045(3) Uani 1 1 d .
O4 O 0.9729(7) 0.7108(4) -0.1692(8) 0.041(3) Uani 1 1 d U
O5 O 0.6443(6) 0.5867(4) -0.1240(8) 0.042(3) Uani 1 1 d .
O6 O 1.0424(7) 0.5074(5) 0.3085(10) 0.064(4) Uani 1 1 d .
O7 O 0.7182(8) 0.4911(4) -0.0014(9) 0.060(4) Uani 1 1 d .
O8 O 0.8468(7) 0.6146(5) -0.1442(8) 0.055(3) Uani 1 1 d U
O9 O 0.7829(8) 0.5946(5) 0.0602(8) 0.060(4) Uani 1 1 d .
O10 O 0.8000(8) 0.4456(5) 0.1849(9) 0.063(4) Uani 1 1 d .
O11 O 1.0292(7) 0.6138(5) 0.2209(10) 0.060(4) Uani 1 1 d .
O12 O 0.7964(9) 0.4050(4) -0.1156(9) 0.055(3) Uani 1 1 d U
O13 O 0.8643(7) 0.5502(5) 0.2499(9) 0.053(3) Uani 1 1 d U
O14 O 0.9480(7) 0.6576(5) 0.0360(8) 0.050(3) Uani 1 1 d U
O15 O 1.0202(7) 0.5999(5) -0.2467(9) 0.056(3) Uani 1 1 d U
O16 O 0.9470(12) 0.4553(7) 0.0762(14) 0.018(4) Uani 0.50 1 d P
O17 O 0.8776(7) 0.3597(5) 0.0710(9) 0.062(4) Uani 1 1 d .
O18 O 0.7834(8) 0.5084(4) -0.2074(8) 0.056(3) Uani 1 1 d U
O19 O 0.8948(12) 0.4840(7) -0.0489(13) 0.018(4) Uani 0.50 1 d PU
O20 O 0.7980(7) 0.4145(4) -0.3503(8) 0.042(3) Uani 1 1 d .
O21 O 0.9346(12) 0.5555(8) -0.0059(15) 0.025(5) Uani 0.50 1 d P
O22 O 0.8727(7) 0.4599(5) 0.4044(8) 0.044(3) Uani 1 1 d .
N9 N 1.1947(9) 0.7405(6) 0.2480(10) 0.035(3) Uani 1 1 d .
C7 C 1.4255(12) 0.7944(9) -0.0282(15) 0.074(6) Uani 1 1 d .
H7A H 1.3945 0.8131 -0.0946 0.088 Uiso 1 1 calc R
H7B H 1.3812 0.7624 -0.0077 0.088 Uiso 1 1 calc R
N11 N 1.5258(7) 0.7705(5) -0.0583(10) 0.050(4) Uani 1 1 d G
N10 N 1.5851(10) 0.7420(5) 0.0168(8) 0.069(5) Uani 1 1 d G
C11 C 1.6659(9) 0.7218(5) -0.0366(11) 0.061(6) Uani 1 1 d G
H11A H 1.7195 0.7002 -0.0040 0.073 Uiso 1 1 calc R
N4 N 1.6565(8) 0.7378(5) -0.1447(9) 0.044(4) Uani 1 1 d G
C8 C 1.5699(9) 0.7679(5) -0.1581(9) 0.052(5) Uani 1 1 d G
H8A H 1.5446 0.7842 -0.2255 0.063 Uiso 1 1 calc R

loop_
_atom_site_aniso_label
_atom_site_aniso_U_11
_atom_site_aniso_U_22
_atom_site_aniso_U_33
_atom_site_aniso_U_23
_atom_site_aniso_U_13
_atom_site_aniso_U_12
Mo1 0.0413(9) 0.0214(8) 0.0294(9) 0.0034(7) -0.0044(6) 0.0016(7)
Mo2 0.0338(8) 0.0220(8) 0.0312(9) -0.0047(7) 0.0065(6) 0.0043(7)
Mo3 0.0313(8) 0.0418(10) 0.0204(8) 0.0033(7) 0.0047(6) 0.0045(7)
Mo4 0.0226(7) 0.0370(9) 0.0341(9) 0.0048(7) -0.0020(6) 0.0052(7)
Mo5 0.0247(7) 0.0320(9) 0.0366(10) 0.0007(7) 0.0033(6) -0.0062(7)
Mo6 0.0346(8) 0.0320(9) 0.0270(9) -0.0034(7) -0.0072(6) -0.0017(7)
P1 0.017(3) 0.011(3) 0.015(3) 0.003(2) -0.002(2) 0.004(2)
Ag1 0.0436(10) 0.1423(15) 0.0616(12) 0.0511(11) 0.0091(9) 0.0228(10)
Ag2 0.0528(9) 0.0521(9) 0.0372(9) -0.0033(7) 0.0217(6) -0.0044(7)
Ag3 0.0509(9) 0.0593(10) 0.0462(9) -0.0006(7) 0.0201(7) -0.0135(7)
N1 0.037(8) 0.112(11) 0.056(9) 0.042(8) 0.008(7) 0.011(8)
N2 0.059(9) 0.130(12) 0.062(10) 0.047(9) -0.013(8) -0.039(9)
N3 0.072(10) 0.130(13) 0.080(11) 0.041(10) 0.009(9) -0.002(10)
N5 0.031(8) 0.032(9) 0.033(9) -0.016(7) -0.002(6) 0.005(6)
N6 0.059(9) 0.041(10) 0.025(9) 0.000(7) 0.005(6) -0.015(8)
N7 0.044(8) 0.026(8) 0.039(9) 0.000(7) 0.025(6) 0.005(7)
N8 0.043(9) 0.038(9) 0.036(9) 0.002(7) 0.017(7) -0.005(7)
N12 0.031(8) 0.023(8) 0.037(9) -0.001(7) 0.010(6) 0.001(6)
C1 0.044(10) 0.047(12) 0.060(13) -0.007(10) 0.004(8) 0.011(9)
C2 0.049(10) 0.077(11) 0.093(12) 0.028(10) 0.004(8) 0.011(9)
C3 0.078(12) 0.142(15) 0.083(13) 0.047(12) 0.000(11) -0.012(11)
C4 0.093(12) 0.082(12) 0.088(12) 0.009(10) -0.002(9) -0.008(9)
C5 0.055(12) 0.055(13) 0.017(10) -0.006(9) -0.003(8) -0.027(10)
C6 0.063(11) 0.100(13) 0.065(12) 0.030(10) 0.003(10) -0.026(10)
C9 0.050(11) 0.038(11) 0.054(12) 0.019(10) 0.005(9) -0.004(10)
C10 0.031(10) 0.032(10) 0.041(12) -0.001(9) 0.008(8) 0.009(8)
C12 0.038(10) 0.045(12) 0.046(13) -0.020(10) 0.011(9) 0.007(9)
C13 0.034(10) 0.027(9) 0.060(12) -0.011(9) 0.018(8) 0.000(8)
C14 0.072(13) 0.031(10) 0.055(13) -0.007(9) 0.022(10) 0.000(9)
O1 0.023(11) 0.011(10) 0.030(12) 0.000(9) 0.001(8) -0.005(8)
O2 0.046(5) 0.046(6) 0.051(6) -0.021(5) 0.013(4) 0.004(5)
O3 0.030(6) 0.043(7) 0.061(8) 0.001(6) 0.008(5) -0.019(5)
O4 0.055(5) 0.026(5) 0.040(5) 0.012(4) -0.009(4) -0.004(5)
O5 0.029(6) 0.057(8) 0.039(7) 0.007(6) 0.000(5) 0.019(5)
O6 0.028(7) 0.053(9) 0.110(11) 0.047(7) -0.008(6) -0.005(6)
O7 0.100(9) 0.026(7) 0.056(9) 0.005(6) 0.040(7) 0.024(6)
O8 0.048(6) 0.082(7) 0.035(6) -0.002(6) 0.008(5) -0.044(6)
O9 0.059(7) 0.106(11) 0.016(7) -0.006(6) 0.004(5) -0.053(7)
O10 0.053(7) 0.074(9) 0.060(9) -0.046(7) -0.031(6) 0.037(7)
O11 0.018(6) 0.050(8) 0.111(11) 0.035(7) 0.004(6) 0.007(5)
O12 0.104(8) 0.024(6) 0.041(7) 0.005(5) 0.041(6) 0.018(6)
O13 0.042(5) 0.043(6) 0.073(6) 0.025(5) -0.006(5) 0.002(5)
O14 0.053(5) 0.062(6) 0.036(6) 0.001(5) 0.010(4) -0.031(5)
O15 0.053(5) 0.057(6) 0.058(6) -0.026(5) -0.013(4) 0.026(5)
O16 0.014(9) 0.023(11) 0.017(11) -0.004(9) 0.001(7) -0.005(9)
O17 0.044(7) 0.082(10) 0.058(9) -0.047(7) -0.023(6) 0.028(6)
O18 0.101(8) 0.027(6) 0.042(7) 0.005(5) 0.030(6) 0.025(6)
O19 0.020(9) 0.024(10) 0.010(9) 0.002(8) -0.007(7) 0.008(8)
O20 0.058(7) 0.035(7) 0.032(7) 0.000(5) -0.020(5) -0.016(6)
O21 0.018(10) 0.021(12) 0.036(13) -0.004(10) -0.007(8) 0.000(9)
O22 0.039(6) 0.069(8) 0.025(7) 0.018(6) 0.010(5) 0.015(6)
N9 0.045(9) 0.033(9) 0.029(9) -0.011(7) 0.012(7) 0.000(7)
C7 0.040(12) 0.113(19) 0.068(15) 0.007(13) 0.021(10) 0.009(12)
N11 0.037(9) 0.057(11) 0.055(11) -0.006(8) 0.008(8) 0.006(7)
N10 0.074(12) 0.073(13) 0.059(12) -0.004(9) 0.013(10) 0.016(10)
C11 0.054(13) 0.059(14) 0.071(16) -0.023(12) 0.021(11) 0.012(10)
N4 0.048(9) 0.050(10) 0.034(10) -0.003(7) 0.011(7) 0.004(7)
C8 0.042(12) 0.071(14) 0.044(13) 0.010(10) 0.017(9) 0.003(10)

loop_
_atom_type_symbol
_atom_type_description
_atom_type_scat_dispersion_real
_atom_type_scat_dispersion_imag
_atom_type_scat_source
C C 0.0033 0.0016 'International Tables Vol C Tables 4.2.6.8 and 6.1.1.4'
H H 0.0000 0.0000 'International Tables Vol C Tables 4.2.6.8 and 6.1.1.4'
N N 0.0061 0.0033 'International Tables Vol C Tables 4.2.6.8 and 6.1.1.4'
O O 0.0106 0.0060 'International Tables Vol C Tables 4.2.6.8 and 6.1.1.4'
P P 0.1023 0.0942 'International Tables Vol C Tables 4.2.6.8 and 6.1.1.4'
V V 0.3005 0.5294 'International Tables Vol C Tables 4.2.6.8 and 6.1.1.4'
Mo Mo -1.6832 0.6857 'International Tables Vol C Tables 4.2.6.8 and 6.1.1.4'
Ag Ag -0.8971 1.1015 'International Tables Vol C Tables 4.2.6.8 and 6.1.1.4'

loop_
_geom_angle_atom_site_label_1
_geom_angle_atom_site_label_2
_geom_angle_atom_site_label_3
_geom_angle
_geom_angle_site_symmetry_1
_geom_angle_site_symmetry_3
O4 Mo1 O17 101.9(5) . 3_765
O4 Mo1 O14 100.8(5) . .
O17 Mo1 O14 90.2(4) 3_765 .
O4 Mo1 O8 101.4(5) . .
O17 Mo1 O8 156.5(5) 3_765 .
O14 Mo1 O8 88.6(4) . .
O4 Mo1 O15 101.3(5) . .
O17 Mo1 O15 86.1(4) 3_765 .
O14 Mo1 O15 157.9(5) . .
O8 Mo1 O15 86.2(4) . .
O4 Mo1 O16 159.6(5) . 3_765
O17 Mo1 O16 64.0(5) 3_765 3_765
O14 Mo1 O16 94.3(5) . 3_765
O8 Mo1 O16 92.7(5) . 3_765
O15 Mo1 O16 64.5(5) . 3_765
O4 Mo1 O21 158.2(5) . .
O17 Mo1 O21 94.5(5) 3_765 .
O14 Mo1 O21 64.6(5) . .
O8 Mo1 O21 63.9(5) . .
O15 Mo1 O21 93.9(5) . .
O16 Mo1 O21 42.2(5) 3_765 .
O2 Mo2 O9 102.6(5) . .
O2 Mo2 O13 104.0(5) . .
O9 Mo2 O13 89.8(5) . .
O2 Mo2 O11 101.4(5) . .
O9 Mo2 O11 155.7(5) . .
O13 Mo2 O11 87.8(4) . .
O2 Mo2 O14 99.5(5) . .
O9 Mo2 O14 87.3(4) . .
O13 Mo2 O14 156.4(5) . .
O11 Mo2 O14 85.3(4) . .
O2 Mo2 O1 160.3(6) . .
O9 Mo2 O1 92.9(5) . .
O13 Mo2 O1 63.5(5) . .
O11 Mo2 O1 64.5(5) . .
O14 Mo2 O1 93.3(5) . .
O2 Mo2 O21 158.0(6) . .
O9 Mo2 O21 63.1(5) . .
O13 Mo2 O21 93.1(5) . .
O11 Mo2 O21 92.9(5) . .
O14 Mo2 O21 64.8(5) . .
O1 Mo2 O21 41.6(6) . .
O22 Mo3 O15 101.5(5) . 3_765
O22 Mo3 O6 101.5(5) . .
O15 Mo3 O6 90.6(5) 3_765 .
O22 Mo3 O10 101.6(5) . .
O15 Mo3 O10 88.8(4) 3_765 .
O6 Mo3 O10 156.6(5) . .
O22 Mo3 O13 100.3(5) . .
O15 Mo3 O13 158.2(5) 3_765 .
O6 Mo3 O13 84.9(4) . .
O10 Mo3 O13 87.0(5) . .
O22 Mo3 O16 160.2(5) . .
O15 Mo3 O16 66.1(5) 3_765 .
O6 Mo3 O16 94.2(5) . .
O10 Mo3 O16 64.2(5) . .
O13 Mo3 O16 93.0(5) . .
O22 Mo3 O1 156.8(6) . .
O15 Mo3 O1 96.4(5) 3_765 .
O6 Mo3 O1 63.6(5) . .
O10 Mo3 O1 93.2(5) . .
O13 Mo3 O1 62.5(5) . .
O16 Mo3 O1 42.8(5) . .
O5 Mo4 O8 100.7(5) . .
O5 Mo4 O9 102.8(5) . .
O8 Mo4 O9 87.4(4) . .
O5 Mo4 O18 101.2(5) . .
O8 Mo4 O18 89.4(4) . .
O9 Mo4 O18 156.0(5) . .
O5 Mo4 O7 102.2(5) . .
O8 Mo4 O7 157.0(5) . .
O9 Mo4 O7 86.6(5) . .
O18 Mo4 O7 87.1(4) . .
O5 Mo4 O21 159.0(5) . .
O8 Mo4 O21 64.9(5) . .
O9 Mo4 O21 63.0(5) . .
O18 Mo4 O21 94.2(5) . .
O7 Mo4 O21 92.7(5) . .
O5 Mo4 O19 158.9(5) . .
O8 Mo4 O19 94.3(5) . .
O9 Mo4 O19 92.6(5) . .
O18 Mo4 O19 63.9(5) . .
O7 Mo4 O19 63.9(5) . .
O21 Mo4 O19 42.1(5) . .
O3 Mo5 O12 102.0(5) . .
O3 Mo5 O10 101.4(5) . .
O12 Mo5 O10 156.6(5) . .
O3 Mo5 O7 101.9(5) . .
O12 Mo5 O7 88.6(4) . .
O10 Mo5 O7 87.1(5) . .
O3 Mo5 O17 100.8(5) . .
O12 Mo5 O17 88.9(4) . .
O10 Mo5 O17 86.2(4) . .
O7 Mo5 O17 157.2(5) . .
O3 Mo5 O19 160.3(5) . .
O12 Mo5 O19 64.3(5) . .
O10 Mo5 O19 93.1(5) . .
O7 Mo5 O19 65.3(5) . .
O17 Mo5 O19 93.3(5) . .
O3 Mo5 O16 158.4(5) . .
O12 Mo5 O16 93.6(5) . .
O10 Mo5 O16 63.7(5) . .
O7 Mo5 O16 93.3(5) . .
O17 Mo5 O16 64.3(5) . .
O19 Mo5 O16 41.3(5) . .
O20 Mo6 O6 103.0(5) . 3_765
O20 Mo6 O11 101.6(5) . 3_765
O6 Mo6 O11 89.0(4) 3_765 3_765
O20 Mo6 O18 100.8(5) . .
O6 Mo6 O18 87.6(5) 3_765 .
O11 Mo6 O18 157.5(5) 3_765 .
O20 Mo6 O12 101.2(5) . .
O6 Mo6 O12 155.7(5) 3_765 .
O11 Mo6 O12 88.2(4) 3_765 .
O18 Mo6 O12 85.8(4) . .
O20 Mo6 O1 159.9(5) . 3_765
O6 Mo6 O1 63.9(5) 3_765 3_765
O11 Mo6 O1 64.7(5) 3_765 3_765
O18 Mo6 O1 94.0(5) . 3_765
O12 Mo6 O1 93.3(5) . 3_765
O20 Mo6 O19 157.9(5) . .
O6 Mo6 O19 93.4(5) 3_765 .
O11 Mo6 O19 93.3(5) 3_765 .
O18 Mo6 O19 64.7(5) . .
O12 Mo6 O19 62.7(5) . .
O1 Mo6 O19 42.2(5) 3_765 .
O19 P1 O19 179.999(3) . 3_765
O19 P1 O21 108.2(9) . 3_765
O19 P1 O21 71.8(9) 3_765 3_765
O19 P1 O21 71.8(9) . .
O19 P1 O21 108.2(9) 3_765 .
O21 P1 O21 179.998(3) 3_765 .
O19 P1 O16 69.1(8) . .
O19 P1 O16 110.9(8) 3_765 .
O21 P1 O16 71.4(8) 3_765 .
O21 P1 O16 108.6(8) . .
O19 P1 O16 110.9(8) . 3_765
O19 P1 O16 69.1(8) 3_765 3_765
O21 P1 O16 108.6(8) 3_765 3_765
O21 P1 O16 71.4(8) . 3_765
O16 P1 O16 179.999(3) . 3_765
O19 P1 O1 70.7(8) . 3_765
O19 P1 O1 109.3(8) 3_765 3_765
O21 P1 O1 69.3(9) 3_765 3_765
O21 P1 O1 110.7(9) . 3_765
O16 P1 O1 109.1(8) . 3_765
O16 P1 O1 70.9(8) 3_765 3_765
O19 P1 O1 109.3(8) . .
O19 P1 O1 70.7(8) 3_765 .
O21 P1 O1 110.7(9) 3_765 .
O21 P1 O1 69.3(9) . .
O16 P1 O1 70.9(8) . .
O16 P1 O1 109.1(8) 3_765 .
O1 P1 O1 179.997(3) 3_765 .
N1 Ag1 N1 180.0(7) . 3_674
N6 Ag2 N9 159.5(5) . 4_575
N6 Ag2 N8 88.0(4) . .
N9 Ag2 N8 107.8(5) 4_575 .
N7 Ag3 N4 174(3) . 4_476
C6 N1 C3 99.8(17) . .
C6 N1 Ag1 128.6(14) . .
C3 N1 Ag1 131.4(15) . .
C6 N2 N3 111.5(17) . .
C6 N2 C4 129.6(18) . .
N3 N2 C4 116.5(17) . .
C3 N3 N2 99.7(16) . .
C5 N5 N7 110.2(12) . .
C5 N5 C1 126.4(15) . .
N7 N5 C1 123.1(12) . .
C5 N6 C9 101.4(13) . .
C5 N6 Ag2 130.0(10) . .
C9 N6 Ag2 127.1(12) . .
C9 N7 N5 102.3(11) . .
C9 N7 Ag3 125.2(11) . .
N5 N7 Ag3 130.3(9) . .
C10 N8 N12 102.0(13) . .
C10 N8 Ag2 121.5(11) . .
N12 N8 Ag2 125.6(10) . .
C12 N12 N8 109.0(12) . .
C12 N12 C13 129.6(15) . .
N8 N12 C13 121.3(13) . .
N5 C1 C2 108.5(12) . .
C4 C2 C1 112.4(17) . .
N3 C3 N1 117(2) . .
N3 C3 C6 78.7(14) . .
N1 C3 C6 38.4(10) . .
C2 C4 N2 106.5(17) . .
N5 C5 N6 109.6(14) . .
N1 C6 N2 111.8(17) . .
N1 C6 C3 41.8(11) . .
N2 C6 C3 70.0(12) . .
N7 C9 N6 116.4(15) . .
N8 C10 N9 115.8(15) . .
N12 C12 N9 111.4(15) . .
N12 C13 C14 112.0(12) . .
C7 C14 C13 112.1(14) . .
P1 O1 O21 54.9(8) . .
P1 O1 O19 53.7(7) . 3_765
O21 O1 O19 88.8(11) . 3_765
P1 O1 O16 54.3(8) . .
O21 O1 O16 89.5(11) . .
O19 O1 O16 89.8(11) 3_765 .
P1 O1 Mo2 124.5(9) . .
O21 O1 Mo2 69.6(8) . .
O19 O1 Mo2 131.3(10) 3_765 .
O16 O1 Mo2 131.2(9) . .
P1 O1 Mo6 123.1(8) . 3_765
O21 O1 Mo6 131.4(10) . 3_765
O19 O1 Mo6 69.5(7) 3_765 3_765
O16 O1 Mo6 131.2(10) . 3_765
Mo2 O1 Mo6 92.4(6) . 3_765
P1 O1 Mo3 122.1(9) . .
O21 O1 Mo3 132.0(9) . .
O19 O1 Mo3 130.4(10) 3_765 .
O16 O1 Mo3 67.7(7) . .
Mo2 O1 Mo3 93.7(5) . .
Mo6 O1 Mo3 92.4(6) 3_765 .
Mo6 O6 Mo3 139.9(6) 3_765 .
Mo5 O7 Mo4 138.0(5) . .
Mo4 O8 Mo1 138.7(6) . .
Mo2 O9 Mo4 141.0(6) . .
Mo3 O10 Mo5 138.3(6) . .
Mo6 O11 Mo2 137.4(6) 3_765 .
Mo5 O12 Mo6 140.4(6) . .
Mo2 O13 Mo3 140.1(6) . .
Mo1 O14 Mo2 138.5(6) . .
Mo3 O15 Mo1 137.2(6) 3_765 .
P1 O16 O19 54.7(7) . .
P1 O16 O1 54.8(7) . .
O19 O16 O1 90.3(11) . .
P1 O16 O21 54.0(7) . 3_765
O19 O16 O21 88.8(10) . 3_765
O1 O16 O21 90.0(10) . 3_765
P1 O16 Mo3 124.2(9) . .
O19 O16 Mo3 133.5(10) . .
O1 O16 Mo3 69.4(8) . .
O21 O16 Mo3 130.6(10) 3_765 .
P1 O16 Mo5 123.7(9) . .
O19 O16 Mo5 68.9(8) . .
O1 O16 Mo5 130.9(9) . .
O21 O16 Mo5 131.2(10) 3_765 .
Mo3 O16 Mo5 92.9(5) . .
P1 O16 Mo1 123.2(8) . 3_765
O19 O16 Mo1 129.6(10) . 3_765
O1 O16 Mo1 132.3(10) . 3_765
O21 O16 Mo1 69.1(8) 3_765 3_765
Mo3 O16 Mo1 91.8(6) . 3_765
Mo5 O16 Mo1 91.9(5) . 3_765
Mo1 O17 Mo5 139.6(7) 3_765 .
Mo6 O18 Mo4 139.5(6) . .
P1 O19 O16 56.2(7) . .
P1 O19 O1 55.6(7) . 3_765
O16 O19 O1 91.8(10) . 3_765
P1 O19 O21 54.5(8) . .
O16 O19 O21 90.3(11) . .
O1 O19 O21 90.8(10) 3_765 .
P1 O19 Mo5 125.9(9) . .
O16 O19 Mo5 69.7(7) . .
O1 O19 Mo5 132.7(10) 3_765 .
O21 O19 Mo5 130.6(9) . .
P1 O19 Mo6 123.9(8) . .
O16 O19 Mo6 132.3(10) . .
O1 O19 Mo6 68.4(8) 3_765 .
O21 O19 Mo6 130.8(10) . .
Mo5 O19 Mo6 92.0(6) . .
P1 O19 Mo4 122.0(9) . .
O16 O19 Mo4 131.1(9) . .
O1 O19 Mo4 129.4(10) 3_765 .
O21 O19 Mo4 67.5(7) . .
Mo5 O19 Mo4 91.9(5) . .
Mo6 O19 Mo4 91.5(5) . .
P1 O21 O1 55.9(8) . .
P1 O21 O19 53.6(7) . .
O1 O21 O19 89.9(11) . .
P1 O21 O16 54.6(7) . 3_765
O1 O21 O16 90.6(11) . 3_765
O19 O21 O16 89.4(10) . 3_765
P1 O21 Mo4 124.0(9) . .
O1 O21 Mo4 132.4(10) . .
O19 O21 Mo4 70.4(7) . .
O16 O21 Mo4 130.2(10) 3_765 .
P1 O21 Mo2 124.6(10) . .
O1 O21 Mo2 68.8(8) . .
O19 O21 Mo2 131.6(10) . .
O16 O21 Mo2 131.6(10) 3_765 .
Mo4 O21 Mo2 92.3(5) . .
P1 O21 Mo1 123.2(8) . .
O1 O21 Mo1 130.1(10) . .
O19 O21 Mo1 132.3(10) . .
O16 O21 Mo1 68.7(8) 3_765 .
Mo4 O21 Mo1 91.8(6) . .
Mo2 O21 Mo1 91.5(6) . .
C12 N9 C10 101.7(13) . .
C12 N9 Ag2 129.9(11) . 4_576
C10 N9 Ag2 126.3(11) . 4_576
C14 C7 N11 114.7(15) . .
N10 N11 C8 108.0 . .
N10 N11 C7 121.6(12) . .
C8 N11 C7 130.1(12) . .
C11 N10 N11 108.0 . .
N10 C11 N4 108.0 . .
C8 N4 C11 108.0 . .
C8 N4 Ag3 127.8(8) . 4_675
C11 N4 Ag3 124.0(8) . 4_675
N4 C8 N11 108.0 . .

loop_
_geom_bond_atom_site_label_1
_geom_bond_atom_site_label_2
_geom_bond_distance
_geom_bond_site_symmetry_2
Mo1 O4 1.668(9) .
Mo1 O17 1.883(10) 3_765
Mo1 O14 1.889(9) .
Mo1 O8 1.917(9) .
Mo1 O15 1.924(10) .
Mo1 O16 2.491(16) 3_765
Mo1 O21 2.498(17) .
Mo2 O2 1.664(9) .
Mo2 O9 1.873(10) .
Mo2 O13 1.881(10) .
Mo2 O11 1.916(10) .
Mo2 O14 1.919(9) .
Mo2 O1 2.461(17) .
Mo2 O21 2.475(17) .
Mo3 O22 1.642(8) .
Mo3 O15 1.883(10) 3_765
Mo3 O6 1.900(10) .
Mo3 O10 1.900(10) .
Mo3 O13 1.948(10) .
Mo3 O16 2.444(16) .
Mo3 O1 2.472(16) .
Mo4 O5 1.658(9) .
Mo4 O8 1.891(9) .
Mo4 O9 1.904(10) .
Mo4 O18 1.908(10) .
Mo4 O7 1.914(10) .
Mo4 O21 2.465(16) .
Mo4 O19 2.514(16) .
Mo5 O3 1.662(8) .
Mo5 O12 1.839(10) .
Mo5 O10 1.907(10) .
Mo5 O7 1.910(10) .
Mo5 O17 1.913(10) .
Mo5 O19 2.453(16) .
Mo5 O16 2.465(16) .
Mo6 O20 1.657(9) .
Mo6 O6 1.892(9) 3_765
Mo6 O11 1.897(10) 3_765
Mo6 O18 1.905(9) .
Mo6 O12 1.933(9) .
Mo6 O1 2.461(17) 3_765
Mo6 O19 2.480(16) .
P1 O19 1.517(16) .
P1 O19 1.517(16) 3_765
P1 O21 1.534(17) 3_765
P1 O21 1.534(17) .
P1 O16 1.544(16) .
P1 O16 1.544(16) 3_765
P1 O1 1.553(17) 3_765
P1 O1 1.553(17) .
Ag1 N1 2.115(14) .
Ag1 N1 2.115(14) 3_674
Ag2 N6 2.173(13) .
Ag2 N9 2.188(12) 4_575
Ag2 N8 2.509(13) .
Ag3 N7 2.122(11) .
Ag3 N4 2.15(7) 4_476
N1 C6 1.26(2) .
N1 C3 1.35(2) .
N2 C6 1.28(2) .
N2 N3 1.314(18) .
N2 C4 1.49(2) .
N3 C3 1.27(2) .
N5 C5 1.330(16) .
N5 N7 1.358(15) .
N5 C1 1.479(17) .
N6 C5 1.350(19) .
N6 C9 1.355(17) .
N7 C9 1.295(17) .
N8 C10 1.281(17) .
N8 N12 1.374(16) .
N12 C12 1.291(17) .
N12 C13 1.465(17) .
C1 C2 1.534(13) .
C2 C4 1.44(2) .
C3 C6 2.00(3) .
C10 N9 1.342(17) .
C12 N9 1.318(18) .
C13 C14 1.532(18) .
C14 C7 1.47(2) .
O1 O21 1.75(2) .
O1 O19 1.78(2) 3_765
O1 O16 1.80(2) .
O1 Mo6 2.461(17) 3_765
O6 Mo6 1.892(9) 3_765
O11 Mo6 1.898(10) 3_765
O15 Mo3 1.883(10) 3_765
O16 O19 1.74(2) .
O16 O21 1.80(2) 3_765
O16 Mo1 2.491(16) 3_765
O17 Mo1 1.883(10) 3_765
O19 O1 1.78(2) 3_765
O19 O21 1.79(2) .
O21 O16 1.80(2) 3_765
N9 Ag2 2.188(12) 4_576
C7 N11 1.475(16) .
N11 N10 1.330(6) .
N11 C8 1.330(6) .
N10 C11 1.330(6) .
C11 N4 1.330(6) .
N4 C8 1.330(6) .
N4 Ag3 2.149(9) 4_675
